data_7200052
loop_
_publ_author_name
'Kendrick, John'
'Gourlay, Matthew D.'
'Neumann, Marcus A.'
'Leusen, Frank J. J.'

_publ_section_title
;
 Predicting spontaneous racemate resolution using recent developments in
 crystal structure prediction
;
_journal_issue 11
_journal_name_full CrystEngComm
_journal_page_first 2391
_journal_page_last 2399
_journal_paper_doi 10.1039/b909038j
_journal_volume 11
_journal_year 2009
_space_group_IT_number 19
_symmetry_cell_setting orthorhombic
_symmetry_Int_Tables_number 19
_symmetry_space_group_name_Hall 'P 2ac 2ab'
_symmetry_space_group_name_H-M 'P 21 21 21'
_cell_angle_alpha 90.000000
_cell_angle_beta 90.000000
_cell_angle_gamma 90.000000
_cell_length_a 7.770252
_cell_length_b 4.664672
_cell_length_c 14.530662
_cell_volume 526.674
_cod_data_source_file 4HMO_enantiopure.cif
_cod_data_source_block 4HMO_E_10
_cod_original_sg_symbol_H-M 'P 2_1 2_1 2_1'
_cod_struct_determination_method theoretical
_cod_database_code 7200052

loop_
_symmetry_equiv_pos_site_id
_symmetry_equiv_pos_as_xyz
1 x,y,z
2 -x+1/2,-y,z+1/2
3 -x,y+1/2,-z+1/2
4 x+1/2,-y+1/2,-z

loop_
_atom_site_label
_atom_site_type_symbol
_atom_site_fract_x
_atom_site_fract_y
_atom_site_fract_z
C46 C 1.256823 1.206852 0.863414
C47 C 1.452905 1.257585 0.865066
O48 O 1.513664 1.112466 0.948013
C49 C 1.386023 0.938652 0.979095
N50 N 1.241840 0.974377 0.929980
O51 O 1.413238 0.770744 1.044254
C52 C 1.191513 1.123090 0.768241
O53 O 1.244260 1.345916 0.707032
H54 H 1.186302 1.396573 0.887830
H55 H 1.197808 1.305335 0.644987
H56 H 1.489735 1.483141 0.869942
H57 H 1.126460 0.877134 0.946329
H58 H 1.246857 0.913957 0.748631
H59 H 1.518289 1.156394 0.806691
H60 H 1.050281 1.100302 0.769613
